data_4029262
loop_
_publ_author_name
'Yang, Hai-Bin'
'Zhao, Yun-Zhou'
'Sang, Rui'
'Shi, Min'

_publ_section_title
;
 (DHQ)2AQN-Catalyzed Asymmetric Substitution of Isatin-Derived Hydrazones
 with O-Boc-Protected Morita-Baylis-Hillman Adducts: A Strategy for
 Synthesizing Enantioenriched Azo Compounds Incorporating an Oxindole
 Scaffold.
;
_journal_issue 8
_journal_name_full 'The Journal of organic chemistry'
_journal_page_first 3519
_journal_page_last 3528
_journal_paper_doi 10.1021/jo5003246
_journal_volume 79
_journal_year 2014
_chemical_formula_sum 'C23 H21 N3 O2'
_chemical_formula_weight 371.43
_chemical_name_systematic
; 
 ? 
;
_space_group_crystal_system monoclinic
_space_group_IT_number 14
_space_group_name_Hall '-P 2ybc'
_space_group_name_H-M_alt 'P 1 21/c 1'
_symmetry_space_group_name_Hall '-P 2ybc'
_symmetry_space_group_name_H-M 'P 1 21/c 1'
_atom_sites_solution_hydrogens geom
_audit_creation_method SHELXL-2013
_cell_angle_alpha 90
_cell_angle_beta 96.485(2)
_cell_angle_gamma 90
_cell_formula_units_Z 4
_cell_length_a 9.7854(12)
_cell_length_b 7.2990(9)
_cell_length_c 26.568(3)
_cell_measurement_reflns_used 4869
_cell_measurement_temperature 140(2)
_cell_measurement_theta_max 30.50
_cell_measurement_theta_min 2.46
_cell_volume 1885.4(4)
_computing_cell_refinement 'Bruker SAINT'
_computing_data_collection 'Bruker APEX2'
_computing_data_reduction 'Bruker SAINT'
_computing_molecular_graphics 'Bruker SHELXTL'
_computing_publication_material 'Bruker SHELXTL'
_computing_structure_refinement 'SHELXL-2013 (Sheldrick, 2013)'
_computing_structure_solution 'SHELXS-97 (Sheldrick, 2008)'
_diffrn_ambient_temperature 140(2)
_diffrn_measured_fraction_theta_full 1.000
_diffrn_measured_fraction_theta_max 0.995
_diffrn_measurement_device_type 'Bruker APEX-II CCD'
_diffrn_measurement_method '\f and \w scans'
_diffrn_radiation_type MoK\a
_diffrn_radiation_wavelength 0.71073
_diffrn_reflns_av_R_equivalents 0.0490
_diffrn_reflns_av_unetI/netI 0.0554
_diffrn_reflns_Laue_measured_fraction_full 1.000
_diffrn_reflns_Laue_measured_fraction_max 0.995
_diffrn_reflns_limit_h_max 12
_diffrn_reflns_limit_h_min -13
_diffrn_reflns_limit_k_max 10
_diffrn_reflns_limit_k_min -10
_diffrn_reflns_limit_l_max 37
_diffrn_reflns_limit_l_min -37
_diffrn_reflns_number 18383
_diffrn_reflns_point_group_measured_fraction_full 1.000
_diffrn_reflns_point_group_measured_fraction_max 0.995
_diffrn_reflns_theta_full 25.242
_diffrn_reflns_theta_max 30.620
_diffrn_reflns_theta_min 2.095
_exptl_absorpt_coefficient_mu 0.085
_exptl_absorpt_correction_T_max 0.746
_exptl_absorpt_correction_T_min 0.539
_exptl_absorpt_correction_type multi-scan
_exptl_absorpt_process_details sadabs
_exptl_crystal_colour orange
_exptl_crystal_density_diffrn 1.308
_exptl_crystal_F_000 784
_exptl_crystal_size_max 0.350
_exptl_crystal_size_mid 0.250
_exptl_crystal_size_min 0.200
_refine_diff_density_max 0.351
_refine_diff_density_min -0.286
_refine_diff_density_rms 0.060
_refine_ls_extinction_method none
_refine_ls_goodness_of_fit_ref 1.055
_refine_ls_hydrogen_treatment constr
_refine_ls_matrix_type full
_refine_ls_number_parameters 255
_refine_ls_number_reflns 5790
_refine_ls_number_restraints 0
_refine_ls_restrained_S_all 1.055
_refine_ls_R_factor_all 0.0694
_refine_ls_R_factor_gt 0.0512
_refine_ls_shift/su_max 0.006
_refine_ls_shift/su_mean 0.000
_refine_ls_structure_factor_coef Fsqd
_refine_ls_weighting_details 'w=1/[\s^2^(Fo^2^)+(0.0647P)^2^+0.3041P] where P=(Fo^2^+2Fc^2^)/3'
_refine_ls_weighting_scheme calc
_refine_ls_wR_factor_gt 0.1291
_refine_ls_wR_factor_ref 0.1400
_reflns_Friedel_coverage 0.000
_reflns_number_gt 4325
_reflns_number_total 5790
_reflns_threshold_expression 'I > 2\s(I)'
_cod_data_source_file jo5003246_si_001.cif
_cod_data_source_block mo_dm14142_0m
_cod_depositor_comments
;Adding full bibliography for
 ./tmp-cod-update-bibliographies-12971/cifs/4029262.cif.
;
_cod_database_code 4029262
_shelx_space_group_comment
; 
The symmetry employed for this shelxl refinement is uniquely defined 
by the following loop, which should always be used as a source of 
symmetry information in preference to the above space-group names. 
They are only intended as comments. 
;
_shelx_estimated_absorpt_t_min 0.971
_shelx_estimated_absorpt_t_max 0.983
_shelxl_version_number 2013-4

loop_
_space_group_symop_operation_xyz
'x, y, z'
'-x, y+1/2, -z+1/2'
'-x, -y, -z'
'x, -y-1/2, z-1/2'

loop_
_atom_site_label
_atom_site_type_symbol
_atom_site_fract_x
_atom_site_fract_y
_atom_site_fract_z
_atom_site_U_iso_or_equiv
_atom_site_adp_type
_atom_site_occupancy
_atom_site_site_symmetry_order
_atom_site_calc_flag
_atom_site_refinement_flags_posn
_atom_site_refinement_flags_adp
N1 N 0.42084(11) 0.84385(15) 1.05228(4) 0.0184(2) Uani 1 1 d . .
N2 N 0.28866(11) 0.79236(15) 0.92319(4) 0.0199(2) Uani 1 1 d . .
N3 N 0.16003(11) 0.85511(16) 0.91927(4) 0.0210(2) Uani 1 1 d . .
H3 H 0.1231 0.8873 0.9467 0.025 Uiso 1 1 calc R U
O1 O 0.19378(9) 0.90939(13) 1.02268(4) 0.0237(2) Uani 1 1 d . .
O2 O -0.16806(9) 0.91051(14) 0.73542(3) 0.0243(2) Uani 1 1 d . .
C1 C 0.30981(13) 0.85532(17) 1.01607(5) 0.0187(2) Uani 1 1 d . .
C2 C 0.35762(13) 0.79019(17) 0.96801(5) 0.0180(2) Uani 1 1 d . .
C3 C 0.49964(13) 0.73457(16) 0.97986(5) 0.0179(2) Uani 1 1 d . .
C4 C 0.59709(13) 0.66237(17) 0.95161(5) 0.0205(3) Uani 1 1 d . .
H4 H 0.5743 0.6347 0.9167 0.025 Uiso 1 1 calc R U
C5 C 0.72937(14) 0.63104(18) 0.97533(5) 0.0224(3) Uani 1 1 d . .
H5 H 0.7970 0.5817 0.9562 0.027 Uiso 1 1 calc R U
C6 C 0.76522(13) 0.67045(18) 1.02673(5) 0.0204(3) Uani 1 1 d . .
C7 C 0.66610(13) 0.74067(17) 1.05532(5) 0.0192(2) Uani 1 1 d . .
H7 H 0.6881 0.7668 1.0903 0.023 Uiso 1 1 calc R U
C8 C 0.53551(13) 0.77122(16) 1.03156(4) 0.0174(2) Uani 1 1 d . .
C9 C 0.90969(14) 0.6377(2) 1.05106(6) 0.0279(3) Uani 1 1 d . .
H9A H 0.9259 0.7093 1.0824 0.042 Uiso 1 1 calc R U
H9B H 0.9752 0.6753 1.0277 0.042 Uiso 1 1 calc R U
H9C H 0.9221 0.5072 1.0589 0.042 Uiso 1 1 calc R U
C10 C 0.41986(13) 0.90301(18) 1.10449(5) 0.0199(3) Uani 1 1 d . .
H10A H 0.3452 0.9935 1.1062 0.024 Uiso 1 1 calc R U
H10B H 0.5081 0.9644 1.1159 0.024 Uiso 1 1 calc R U
C11 C 0.39920(13) 0.74548(18) 1.13968(4) 0.0190(2) Uani 1 1 d . .
C12 C 0.27579(13) 0.64788(18) 1.13371(5) 0.0213(3) Uani 1 1 d . .
H12 H 0.2046 0.6837 1.1083 0.026 Uiso 1 1 calc R U
C13 C 0.25642(14) 0.4993(2) 1.16446(5) 0.0253(3) Uani 1 1 d . .
H13 H 0.1723 0.4333 1.1600 0.030 Uiso 1 1 calc R U
C14 C 0.35939(16) 0.4469(2) 1.20162(6) 0.0335(3) Uani 1 1 d . .
H14 H 0.3459 0.3448 1.2227 0.040 Uiso 1 1 calc R U
C15 C 0.48197(17) 0.5426(2) 1.20819(6) 0.0379(4) Uani 1 1 d . .
H15 H 0.5528 0.5065 1.2337 0.045 Uiso 1 1 calc R U
C16 C 0.50106(14) 0.6924(2) 1.17724(5) 0.0282(3) Uani 1 1 d . .
H16 H 0.5850 0.7589 1.1820 0.034 Uiso 1 1 calc R U
C17 C 0.08360(13) 0.86982(17) 0.87167(5) 0.0192(2) Uani 1 1 d . .
C18 C 0.13707(13) 0.82098(19) 0.82722(5) 0.0231(3) Uani 1 1 d . .
H18 H 0.2293 0.7791 0.8286 0.028 Uiso 1 1 calc R U
C19 C 0.05653(14) 0.83302(19) 0.78077(5) 0.0238(3) Uani 1 1 d . .
H19 H 0.0934 0.7988 0.7505 0.029 Uiso 1 1 calc R U
C20 C -0.07813(13) 0.89525(17) 0.77872(5) 0.0199(3) Uani 1 1 d . .
C21 C -0.13035(13) 0.94829(18) 0.82311(5) 0.0215(3) Uani 1 1 d . .
H21 H -0.2216 0.9942 0.8216 0.026 Uiso 1 1 calc R U
C22 C -0.05094(13) 0.93491(18) 0.86935(5) 0.0211(3) Uani 1 1 d . .
H22 H -0.0879 0.9699 0.8995 0.025 Uiso 1 1 calc R U
C23 C -0.11825(15) 0.8603(2) 0.68906(5) 0.0286(3) Uani 1 1 d . .
H23A H -0.0328 0.9269 0.6856 0.043 Uiso 1 1 calc R U
H23B H -0.1872 0.8914 0.6607 0.043 Uiso 1 1 calc R U
H23C H -0.1004 0.7282 0.6890 0.043 Uiso 1 1 calc R U

loop_
_atom_site_aniso_label
_atom_site_aniso_U_11
_atom_site_aniso_U_22
_atom_site_aniso_U_33
_atom_site_aniso_U_23
_atom_site_aniso_U_13
_atom_site_aniso_U_12
N1 0.0197(5) 0.0201(5) 0.0154(5) -0.0004(4) 0.0021(4) 0.0005(4)
N2 0.0204(5) 0.0181(5) 0.0209(5) 0.0005(4) 0.0001(4) 0.0004(4)
N3 0.0199(5) 0.0254(6) 0.0173(5) -0.0010(4) 0.0010(4) 0.0026(4)
O1 0.0206(4) 0.0280(5) 0.0228(5) 0.0005(4) 0.0041(4) 0.0021(4)
O2 0.0213(4) 0.0330(5) 0.0178(4) -0.0023(4) -0.0016(4) 0.0013(4)
C1 0.0207(6) 0.0174(6) 0.0181(5) 0.0024(4) 0.0021(4) -0.0008(5)
C2 0.0205(6) 0.0164(6) 0.0170(5) 0.0005(4) 0.0017(4) -0.0005(4)
C3 0.0210(6) 0.0148(5) 0.0175(5) 0.0010(4) 0.0012(4) -0.0008(4)
C4 0.0238(6) 0.0189(6) 0.0189(6) -0.0008(5) 0.0023(5) 0.0010(5)
C5 0.0234(6) 0.0213(6) 0.0229(6) -0.0017(5) 0.0052(5) 0.0020(5)
C6 0.0201(6) 0.0185(6) 0.0225(6) 0.0015(5) 0.0020(5) 0.0000(5)
C7 0.0211(6) 0.0190(6) 0.0173(5) 0.0014(4) 0.0014(5) -0.0008(5)
C8 0.0206(6) 0.0146(5) 0.0171(5) 0.0008(4) 0.0034(4) -0.0007(4)
C9 0.0203(6) 0.0341(8) 0.0289(7) -0.0011(6) 0.0012(5) 0.0024(6)
C10 0.0229(6) 0.0201(6) 0.0167(5) -0.0023(5) 0.0029(5) -0.0003(5)
C11 0.0216(6) 0.0213(6) 0.0144(5) -0.0021(4) 0.0039(4) 0.0013(5)
C12 0.0195(6) 0.0224(6) 0.0220(6) -0.0019(5) 0.0021(5) 0.0019(5)
C13 0.0229(6) 0.0252(7) 0.0283(7) -0.0003(5) 0.0056(5) -0.0028(5)
C14 0.0362(8) 0.0350(8) 0.0292(7) 0.0116(6) 0.0035(6) -0.0036(6)
C15 0.0348(8) 0.0477(10) 0.0287(7) 0.0146(7) -0.0073(6) -0.0061(7)
C16 0.0238(6) 0.0381(8) 0.0215(6) 0.0042(6) -0.0035(5) -0.0058(6)
C17 0.0214(6) 0.0175(6) 0.0179(5) -0.0011(4) -0.0008(5) -0.0007(5)
C18 0.0197(6) 0.0269(7) 0.0225(6) -0.0029(5) 0.0009(5) 0.0050(5)
C19 0.0244(6) 0.0277(7) 0.0191(6) -0.0043(5) 0.0019(5) 0.0036(5)
C20 0.0208(6) 0.0203(6) 0.0178(6) -0.0008(5) -0.0014(5) -0.0015(5)
C21 0.0184(6) 0.0241(6) 0.0217(6) -0.0022(5) 0.0014(5) 0.0011(5)
C22 0.0216(6) 0.0229(6) 0.0192(6) -0.0020(5) 0.0034(5) -0.0001(5)
C23 0.0300(7) 0.0361(8) 0.0189(6) -0.0049(5) 0.0000(5) 0.0001(6)

loop_
_atom_type_symbol
_atom_type_description
_atom_type_scat_dispersion_real
_atom_type_scat_dispersion_imag
_atom_type_scat_source
C C 0.0033 0.0016 'International Tables Vol C Tables 4.2.6.8 and 6.1.1.4'
H H 0.0000 0.0000 'International Tables Vol C Tables 4.2.6.8 and 6.1.1.4'
N N 0.0061 0.0033 'International Tables Vol C Tables 4.2.6.8 and 6.1.1.4'
O O 0.0106 0.0060 'International Tables Vol C Tables 4.2.6.8 and 6.1.1.4'

loop_
_geom_angle_atom_site_label_1
_geom_angle_atom_site_label_2
_geom_angle_atom_site_label_3
_geom_angle
C1 N1 C8 110.62(10)
C1 N1 C10 124.18(11)
C8 N1 C10 125.19(10)
C2 N2 N3 117.62(11)
N2 N3 C17 120.06(11)
N2 N3 H3 120.0
C17 N3 H3 120.0
C20 O2 C23 117.07(10)
O1 C1 N1 126.11(12)
O1 C1 C2 127.50(12)
N1 C1 C2 106.39(10)
N2 C2 C3 126.05(11)
N2 C2 C1 126.96(11)
C3 C2 C1 106.87(10)
C4 C3 C8 119.47(11)
C4 C3 C2 133.83(11)
C8 C3 C2 106.68(11)
C3 C4 C5 118.65(12)
C3 C4 H4 120.7
C5 C4 H4 120.7
C4 C5 C6 121.66(12)
C4 C5 H5 119.2
C6 C5 H5 119.2
C7 C6 C5 119.55(12)
C7 C6 C9 120.09(12)
C5 C6 C9 120.36(12)
C8 C7 C6 118.41(11)
C8 C7 H7 120.8
C6 C7 H7 120.8
C7 C8 C3 122.25(11)
C7 C8 N1 128.36(11)
C3 C8 N1 109.38(11)
C6 C9 H9A 109.5
C6 C9 H9B 109.5
H9A C9 H9B 109.5
C6 C9 H9C 109.5
H9A C9 H9C 109.5
H9B C9 H9C 109.5
N1 C10 C11 112.36(10)
N1 C10 H10A 109.1
C11 C10 H10A 109.1
N1 C10 H10B 109.1
C11 C10 H10B 109.1
H10A C10 H10B 107.9
C16 C11 C12 118.86(12)
C16 C11 C10 121.59(12)
C12 C11 C10 119.53(11)
C13 C12 C11 120.49(12)
C13 C12 H12 119.8
C11 C12 H12 119.8
C14 C13 C12 120.09(13)
C14 C13 H13 120.0
C12 C13 H13 120.0
C15 C14 C13 120.14(14)
C15 C14 H14 119.9
C13 C14 H14 119.9
C14 C15 C16 119.64(14)
C14 C15 H15 120.2
C16 C15 H15 120.2
C11 C16 C15 120.77(13)
C11 C16 H16 119.6
C15 C16 H16 119.6
C18 C17 C22 119.58(12)
C18 C17 N3 122.27(12)
C22 C17 N3 118.15(11)
C19 C18 C17 120.50(12)
C19 C18 H18 119.7
C17 C18 H18 119.7
C20 C19 C18 119.71(12)
C20 C19 H19 120.1
C18 C19 H19 120.1
O2 C20 C19 125.11(12)
O2 C20 C21 115.20(11)
C19 C20 C21 119.69(12)
C22 C21 C20 120.69(12)
C22 C21 H21 119.7
C20 C21 H21 119.7
C21 C22 C17 119.80(12)
C21 C22 H22 120.1
C17 C22 H22 120.1
O2 C23 H23A 109.5
O2 C23 H23B 109.5
H23A C23 H23B 109.5
O2 C23 H23C 109.5
H23A C23 H23C 109.5
H23B C23 H23C 109.5

loop_
_geom_bond_atom_site_label_1
_geom_bond_atom_site_label_2
_geom_bond_distance
N1 C1 1.3700(16)
N1 C8 1.4081(16)
N1 C10 1.4537(16)
N2 C2 1.3008(16)
N2 N3 1.3324(15)
N3 C17 1.3989(16)
N3 H3 0.8800
O1 C1 1.2332(16)
O2 C20 1.3718(15)
O2 C23 1.4227(16)
C1 C2 1.4867(17)
C2 C3 1.4479(17)
C3 C4 1.3828(18)
C3 C8 1.4045(17)
C4 C5 1.3931(18)
C4 H4 0.9500
C5 C6 1.4008(18)
C5 H5 0.9500
C6 C7 1.3953(18)
C6 C9 1.5057(18)
C7 C8 1.3780(17)
C7 H7 0.9500
C9 H9A 0.9800
C9 H9B 0.9800
C9 H9C 0.9800
C10 C11 1.5099(18)
C10 H10A 0.9900
C10 H10B 0.9900
C11 C16 1.3837(18)
C11 C12 1.3956(18)
C12 C13 1.3835(19)
C12 H12 0.9500
C13 C14 1.383(2)
C13 H13 0.9500
C14 C15 1.382(2)
C14 H14 0.9500
C15 C16 1.393(2)
C15 H15 0.9500
C16 H16 0.9500
C17 C18 1.3910(18)
C17 C22 1.3944(18)
C18 C19 1.3901(18)
C18 H18 0.9500
C19 C20 1.3890(18)
C19 H19 0.9500
C20 C21 1.3920(18)
C21 C22 1.3810(17)
C21 H21 0.9500
C22 H22 0.9500
C23 H23A 0.9800
C23 H23B 0.9800
C23 H23C 0.9800

loop_
_geom_hbond_atom_site_label_D
_geom_hbond_atom_site_label_H
_geom_hbond_atom_site_label_A
_geom_hbond_distance_DH
_geom_hbond_distance_HA
_geom_hbond_distance_DA
_geom_hbond_angle_DHA
_geom_hbond_site_symmetry_A
N3 H3 O1 0.88 2.07 2.7584(14) 134.9 .
C22 H22 O1 0.95 2.57 3.5186(16) 175.1 3_577

loop_
_geom_torsion_atom_site_label_1
_geom_torsion_atom_site_label_2
_geom_torsion_atom_site_label_3
_geom_torsion_atom_site_label_4
_geom_torsion
C2 N2 N3 C17 176.56(11)
C8 N1 C1 O1 178.29(12)
C10 N1 C1 O1 -3.0(2)
C8 N1 C1 C2 -1.73(14)
C10 N1 C1 C2 176.95(11)
N3 N2 C2 C3 -177.32(12)
N3 N2 C2 C1 -1.73(19)
O1 C1 C2 N2 6.1(2)
N1 C1 C2 N2 -173.92(12)
O1 C1 C2 C3 -177.66(13)
N1 C1 C2 C3 2.36(13)
N2 C2 C3 C4 -4.3(2)
C1 C2 C3 C4 179.38(14)
N2 C2 C3 C8 174.22(12)
C1 C2 C3 C8 -2.10(13)
C8 C3 C4 C5 -1.10(19)
C2 C3 C4 C5 177.27(13)
C3 C4 C5 C6 0.1(2)
C4 C5 C6 C7 0.8(2)
C4 C5 C6 C9 -179.07(13)
C5 C6 C7 C8 -0.81(19)
C9 C6 C7 C8 179.10(12)
C6 C7 C8 C3 -0.17(19)
C6 C7 C8 N1 -178.64(12)
C4 C3 C8 C7 1.15(19)
C2 C3 C8 C7 -177.63(12)
C4 C3 C8 N1 179.88(11)
C2 C3 C8 N1 1.10(14)
C1 N1 C8 C7 179.06(12)
C10 N1 C8 C7 0.4(2)
C1 N1 C8 C3 0.43(14)
C10 N1 C8 C3 -178.23(11)
C1 N1 C10 C11 98.77(14)
C8 N1 C10 C11 -82.74(15)
N1 C10 C11 C16 114.28(14)
N1 C10 C11 C12 -64.31(15)
C16 C11 C12 C13 -0.75(19)
C10 C11 C12 C13 177.88(12)
C11 C12 C13 C14 0.3(2)
C12 C13 C14 C15 0.0(2)
C13 C14 C15 C16 0.1(3)
C12 C11 C16 C15 0.9(2)
C10 C11 C16 C15 -177.70(14)
C14 C15 C16 C11 -0.6(3)
N2 N3 C17 C18 -0.08(19)
N2 N3 C17 C22 179.54(12)
C22 C17 C18 C19 -1.3(2)
N3 C17 C18 C19 178.27(12)
C17 C18 C19 C20 0.4(2)
C23 O2 C20 C19 -0.74(19)
C23 O2 C20 C21 179.08(12)
C18 C19 C20 O2 -178.97(12)
C18 C19 C20 C21 1.2(2)
O2 C20 C21 C22 178.36(12)
C19 C20 C21 C22 -1.8(2)
C20 C21 C22 C17 0.8(2)
C18 C17 C22 C21 0.8(2)
N3 C17 C22 C21 -178.87(12)
